data_1519436
loop_
_publ_author_name
'Solis-Ibarra, D.'
'Smith, I. C.'
'Karunadasa, H. I.'

_publ_section_title
;
 Post-synthetic halide conversion and selective halogen capture in hybrid
 perovskites
;
_journal_issue 7
_journal_name_full 'Chem. Sci.'
_journal_page_first 4054
_journal_paper_doi 10.1039/C5SC01135C
_journal_volume 6
_journal_year 2015
_chemical_formula_moiety 'Br4 Pb, 2(C4 H10 Cl2 N)'
_chemical_formula_sum 'C8 H20 Br4 Cl4 N2 Pb'
_chemical_formula_weight 812.89
_chemical_name_systematic
;
 ? 
;
_space_group_crystal_system triclinic
_space_group_IT_number 2
_space_group_name_Hall '-P 1'
_space_group_name_H-M_alt 'P -1'
_symmetry_space_group_name_Hall '-P 1'
_symmetry_space_group_name_H-M 'P -1'
_atom_sites_solution_hydrogens geom
_atom_sites_solution_primary direct
_atom_sites_solution_secondary difmap
_audit_creation_date 2014-08-16
_audit_creation_method
;
Olex2 1.2
(compiled 2014.07.22 svn.r2960 for OlexSys, GUI svn.r4862)
;
_audit_update_record
;
2015-02-11 deposited with the CCDC.
2015-05-05 downloaded from the CCDC.
;
_cell_angle_alpha 97.337(5)
_cell_angle_beta 96.252(5)
_cell_angle_gamma 90.184(4)
_cell_formula_units_Z 2
_cell_length_a 7.792(3)
_cell_length_b 8.315(3)
_cell_length_c 16.462(6)
_cell_measurement_reflns_used 3306
_cell_measurement_temperature 100
_cell_measurement_theta_max 29.52
_cell_measurement_theta_min 3.47
_cell_volume 1051.4(7)
_computing_molecular_graphics 'Olex2 (Dolomanov et al., 2009)'
_computing_publication_material 'Olex2 (Dolomanov et al., 2009)'
_computing_structure_refinement 'ShelXL (Sheldrick, 2008)'
_computing_structure_solution 'SHELXS-97 (Sheldrick, 2008)'
_diffrn_ambient_temperature 100
_diffrn_measured_fraction_theta_full 0.997
_diffrn_measured_fraction_theta_max 0.997
_diffrn_measurement_device_type 'ALS Beamline 11.3.1'
_diffrn_measurement_method '\f and \w scans'
_diffrn_radiation_monochromator graphite
_diffrn_radiation_wavelength 0.68880
_diffrn_reflns_av_R_equivalents 0.0446
_diffrn_reflns_av_unetI/netI 0.0609
_diffrn_reflns_limit_h_max 9
_diffrn_reflns_limit_h_min -9
_diffrn_reflns_limit_k_max 10
_diffrn_reflns_limit_k_min -10
_diffrn_reflns_limit_l_max 20
_diffrn_reflns_limit_l_min -20
_diffrn_reflns_number 9611
_diffrn_reflns_theta_full 24.83
_diffrn_reflns_theta_max 24.83
_diffrn_reflns_theta_min 2.70
_diffrn_source 'fine-focus sealed tube'
_diffrn_standards_number 0
_exptl_absorpt_coefficient_mu 14.833
_exptl_absorpt_correction_T_max 0.2643
_exptl_absorpt_correction_T_min 0.1591
_exptl_absorpt_correction_type multi-scan
_exptl_absorpt_process_details
;
SADABS-2012/1 (Bruker,2012) was used for absorption correction.
wR2(int) was 0.1707 before and 0.0521 after correction.
The Ratio of minimum to maximum transmission is 0.6020.
The \l/2 correction factor is 0.0000.
;
_exptl_crystal_colour 'clear colourless'
_exptl_crystal_colour_lustre clear
_exptl_crystal_colour_primary colourless
_exptl_crystal_density_diffrn 2.568
_exptl_crystal_density_method 'not measured'
_exptl_crystal_description plate
_exptl_crystal_F_000 744
_exptl_crystal_recrystallization_method 'Re-crystallisation from solvent: Water, methanol'
_exptl_crystal_size_max 0.12
_exptl_crystal_size_mid 0.1
_exptl_crystal_size_min 0.02
_refine_diff_density_max 1.940
_refine_diff_density_min -1.839
_refine_diff_density_rms 0.239
_refine_ls_extinction_method none
_refine_ls_goodness_of_fit_ref 1.027
_refine_ls_hydrogen_treatment constr
_refine_ls_matrix_type full
_refine_ls_number_parameters 177
_refine_ls_number_reflns 3982
_refine_ls_number_restraints 0
_refine_ls_restrained_S_all 1.027
_refine_ls_R_factor_all 0.0523
_refine_ls_R_factor_gt 0.0404
_refine_ls_shift/su_max 0.000
_refine_ls_shift/su_mean 0.000
_refine_ls_structure_factor_coef Fsqd
_refine_ls_weighting_details 'calc w=1/[\s^2^(Fo^2^)+(0.0509P)^2^+3.8320P] where P=(Fo^2^+2Fc^2^)/3'
_refine_ls_weighting_scheme calc
_refine_ls_wR_factor_gt 0.1014
_refine_ls_wR_factor_ref 0.1076
_reflns_number_gt 3206
_reflns_number_total 3982
_reflns_threshold_expression >2sigma(I)
_cod_data_source_file c5sc01135c3.cif
_cod_data_source_block final1
_cod_depositor_comments 'Adding full bibliography for 1519436--1519438.cif.'
_cod_database_code 1519436
_olex2_refinement_description
;
1. Fixed Uiso
 At 1.2 times of:
  All C(H) groups, All C(H,H) groups
 At 1.5 times of:
  All N(H,H,H) groups
2.a Ternary CH refined with riding coordinates:
 C2(H2), C6(H6)
2.b Secondary CH2 refined with riding coordinates:
 C1(H1D,H1E), C3(H3A,H3B), C4(H4A,H4B), C5(H5A,H5B), C7(H7A,H7B), C8(H8A,H8B)
2.c Idealised Me refined as rotating group:
 N1(H1A,H1B,H1C), N2(H2A,H2B,H2C)
;
_olex2_submission_special_instructions 'No special instructions were received'

loop_
_space_group_symop_id
_space_group_symop_operation_xyz
1 'x, y, z'
2 '-x, -y, -z'

loop_
_atom_site_label
_atom_site_type_symbol
_atom_site_fract_x
_atom_site_fract_y
_atom_site_fract_z
_atom_site_U_iso_or_equiv
_atom_site_adp_type
_atom_site_occupancy
_atom_site_calc_flag
_atom_site_site_symmetry_order
_atom_site_refinement_flags_posn
_atom_site_refinement_flags_adp
_atom_site_refinement_flags_occupancy
Pb1 Pb 1.0000 0.0000 0.5000 0.02044(14) Uani 1 d 2 S T P
Pb2 Pb 1.5000 0.5000 0.5000 0.02091(14) Uani 1 d 2 S T P
Br1 Br 1.17579(11) 0.68270(11) 0.46917(7) 0.0321(2) Uani 1 d 1 . . .
Br2 Br 1.30961(11) 0.18268(11) 0.46810(7) 0.0302(2) Uani 1 d 1 . . .
Br3 Br 1.52362(13) 0.48573(12) 0.32111(7) 0.0341(2) Uani 1 d 1 . . .
Br4 Br 1.10535(13) 0.01610(12) 0.67938(7) 0.0345(2) Uani 1 d 1 . . .
Cl1 Cl 0.6697(5) 0.1458(5) 0.0887(3) 0.0709(10) Uani 1 d 1 . . .
Cl2 Cl 0.1410(5) 0.0664(5) 0.1211(3) 0.0721(10) Uani 1 d 1 . . .
Cl3 Cl 0.6306(4) 0.6492(5) 0.0956(2) 0.0641(9) Uani 1 d 1 . . .
Cl4 Cl 1.1739(4) 0.5651(4) 0.1171(2) 0.0599(9) Uani 1 d 1 . . .
N1 N 0.4807(11) -0.1103(10) 0.3418(5) 0.0334(19) Uani 1 d 1 . . .
H1A H 0.5958 -0.0964 0.3394 0.050 Uiso 1 calc 1 GR . .
H1B H 0.4610 -0.2084 0.3584 0.050 Uiso 1 calc 1 GR . .
H1C H 0.4431 -0.0302 0.3783 0.050 Uiso 1 calc 1 GR . .
N2 N 0.9478(11) 0.3880(11) 0.3410(6) 0.038(2) Uani 1 d 1 . . .
H2A H 1.0270 0.4414 0.3799 0.057 Uiso 1 calc 1 GR . .
H2B H 0.9405 0.2823 0.3495 0.057 Uiso 1 calc 1 GR . .
H2C H 0.8429 0.4346 0.3446 0.057 Uiso 1 calc 1 GR . .
C1 C 0.4449(19) 0.181(2) 0.0994(11) 0.071(4) Uani 1 d 1 . . .
H1D H 0.4326 0.2861 0.1342 0.085 Uiso 1 calc 1 R . .
H1E H 0.3808 0.1876 0.0446 0.085 Uiso 1 calc 1 R . .
C2 C 0.3724(14) 0.0489(17) 0.1374(8) 0.048(3) Uani 1 d 1 . . .
H2 H 0.4036 -0.0558 0.1058 0.058 Uiso 1 calc 1 R . .
C3 C 0.4359(16) 0.0442(17) 0.2256(8) 0.051(3) Uani 1 d 1 . . .
H3A H 0.5634 0.0548 0.2322 0.061 Uiso 1 calc 1 R . .
H3B H 0.3909 0.1395 0.2586 0.061 Uiso 1 calc 1 R . .
C4 C 0.3874(14) -0.1040(15) 0.2600(8) 0.043(3) Uani 1 d 1 . . .
H4A H 0.2615 -0.1050 0.2640 0.052 Uiso 1 calc 1 R . .
H4B H 0.4142 -0.2011 0.2224 0.052 Uiso 1 calc 1 R . .
C5 C 0.862(2) 0.680(3) 0.0993(11) 0.091(6) Uani 1 d 1 . . .
H5A H 0.8936 0.6787 0.0426 0.109 Uiso 1 calc 1 R . .
H5B H 0.8954 0.7871 0.1306 0.109 Uiso 1 calc 1 R . .
C6 C 0.9530(16) 0.553(2) 0.1385(9) 0.060(4) Uani 1 d 1 . . .
H6 H 0.9061 0.4490 0.1067 0.072 Uiso 1 calc 1 R . .
C7 C 0.9331(18) 0.539(2) 0.2241(10) 0.063(4) Uani 1 d 1 . . .
H7A H 0.9883 0.6360 0.2583 0.076 Uiso 1 calc 1 R . .
H7B H 0.8082 0.5432 0.2304 0.076 Uiso 1 calc 1 R . .
C8 C 1.0016(18) 0.3973(18) 0.2577(9) 0.057(3) Uani 1 d 1 . . .
H8A H 1.1293 0.4010 0.2614 0.069 Uiso 1 calc 1 R . .
H8B H 0.9602 0.2988 0.2204 0.069 Uiso 1 calc 1 R . .

loop_
_atom_site_aniso_label
_atom_site_aniso_U_11
_atom_site_aniso_U_22
_atom_site_aniso_U_33
_atom_site_aniso_U_23
_atom_site_aniso_U_13
_atom_site_aniso_U_12
Pb1 0.0135(2) 0.0146(2) 0.0333(3) 0.00247(18) 0.00375(17) 0.00109(15)
Pb2 0.0144(2) 0.0140(2) 0.0350(3) 0.00317(18) 0.00617(17) 0.00082(15)
Br1 0.0210(4) 0.0210(4) 0.0546(6) 0.0040(4) 0.0068(4) 0.0091(3)
Br2 0.0209(4) 0.0211(4) 0.0491(6) 0.0031(4) 0.0086(4) -0.0059(3)
Br3 0.0356(5) 0.0287(5) 0.0390(6) 0.0038(4) 0.0095(4) 0.0044(4)
Br4 0.0341(5) 0.0312(5) 0.0371(6) 0.0016(4) 0.0025(4) -0.0008(4)
Cl1 0.0504(19) 0.081(3) 0.084(3) 0.017(2) 0.0128(17) -0.0065(17)
Cl2 0.0473(18) 0.084(3) 0.085(3) 0.010(2) 0.0092(17) 0.0144(17)
Cl3 0.0419(16) 0.083(2) 0.070(2) 0.018(2) 0.0063(15) 0.0179(16)
Cl4 0.0385(16) 0.062(2) 0.082(3) 0.0093(18) 0.0188(15) -0.0014(14)
N1 0.037(5) 0.025(4) 0.040(5) 0.008(4) 0.006(4) 0.004(3)
N2 0.033(5) 0.037(5) 0.045(6) 0.006(4) 0.007(4) 0.000(4)
C1 0.064(9) 0.079(11) 0.075(11) 0.035(9) 0.000(7) 0.004(8)
C2 0.029(6) 0.069(8) 0.050(8) 0.020(6) 0.005(5) 0.003(5)
C3 0.049(7) 0.057(8) 0.047(8) 0.016(6) 0.001(5) -0.008(6)
C4 0.029(5) 0.049(7) 0.046(7) -0.004(5) -0.008(5) 0.008(5)
C5 0.075(11) 0.148(18) 0.068(11) 0.063(12) 0.028(8) 0.032(11)
C6 0.033(6) 0.090(11) 0.064(9) 0.025(8) 0.019(6) 0.005(6)
C7 0.048(7) 0.081(10) 0.070(10) 0.033(8) 0.021(6) 0.017(7)
C8 0.058(8) 0.061(8) 0.054(9) 0.007(7) 0.015(6) 0.005(6)

loop_
_atom_type_symbol
_atom_type_description
_atom_type_scat_dispersion_real
_atom_type_scat_dispersion_imag
_atom_type_scat_source
C C 0.0030 0.0020 'International Tables Vol C Tables 4.2.6.8 and 6.1.1.4'
H H 0.0000 0.0000 'International Tables Vol C Tables 4.2.6.8 and 6.1.1.4'
Br Br -0.1850 2.3450 'International Tables Vol C Tables 4.2.6.8 and 6.1.1.4'
Cl Cl 0.1420 0.1500 'International Tables Vol C Tables 4.2.6.8 and 6.1.1.4'
N N 0.0060 0.0030 'International Tables Vol C Tables 4.2.6.8 and 6.1.1.4'
Pb Pb -2.7770 9.6600 'International Tables Vol C Tables 4.2.6.8 and 6.1.1.4'

loop_
_geom_angle_atom_site_label_1
_geom_angle_atom_site_label_2
_geom_angle_atom_site_label_3
_geom_angle
_geom_angle_site_symmetry_1
_geom_angle_site_symmetry_3
Br1 Pb1 Br1 180.00(4) 2_766 1_545
Br2 Pb1 Br1 91.87(4) . 1_545
Br2 Pb1 Br1 91.87(4) 2_756 2_766
Br2 Pb1 Br1 88.13(4) 2_756 1_545
Br2 Pb1 Br1 88.13(4) . 2_766
Br2 Pb1 Br2 180.0 2_756 .
Br4 Pb1 Br1 90.73(3) 2_756 2_766
Br4 Pb1 Br1 90.73(3) . 1_545
Br4 Pb1 Br1 89.27(3) . 2_766
Br4 Pb1 Br1 89.27(3) 2_756 1_545
Br4 Pb1 Br2 85.68(3) 2_756 .
Br4 Pb1 Br2 94.32(3) 2_756 2_756
Br4 Pb1 Br2 85.68(3) . 2_756
Br4 Pb1 Br2 94.32(3) . .
Br4 Pb1 Br4 180.0 . 2_756
Br1 Pb2 Br1 180.0 . 2_866
Br1 Pb2 Br2 91.96(4) 2_866 2_866
Br1 Pb2 Br2 88.04(4) . 2_866
Br1 Pb2 Br2 88.04(4) 2_866 .
Br1 Pb2 Br2 91.96(4) . .
Br2 Pb2 Br2 179.999(17) . 2_866
Br3 Pb2 Br1 86.03(3) . .
Br3 Pb2 Br1 86.03(3) 2_866 2_866
Br3 Pb2 Br1 93.97(3) 2_866 .
Br3 Pb2 Br1 93.97(3) . 2_866
Br3 Pb2 Br2 89.21(3) 2_866 2_866
Br3 Pb2 Br2 90.79(3) . 2_866
Br3 Pb2 Br2 89.21(3) . .
Br3 Pb2 Br2 90.79(3) 2_866 .
Br3 Pb2 Br3 180.0 . 2_866
Pb2 Br1 Pb1 145.88(4) . 1_565
Pb1 Br2 Pb2 145.40(3) . .
H1A N1 H1B 109.5 . .
H1A N1 H1C 109.5 . .
H1B N1 H1C 109.5 . .
C4 N1 H1A 109.5 . .
C4 N1 H1B 109.5 . .
C4 N1 H1C 109.5 . .
H2A N2 H2B 109.5 . .
H2A N2 H2C 109.5 . .
H2B N2 H2C 109.5 . .
C8 N2 H2A 109.5 . .
C8 N2 H2B 109.5 . .
C8 N2 H2C 109.5 . .
Cl1 C1 H1D 109.7 . .
Cl1 C1 H1E 109.7 . .
H1D C1 H1E 108.2 . .
C2 C1 Cl1 109.7(10) . .
C2 C1 H1D 109.7 . .
C2 C1 H1E 109.7 . .
Cl2 C2 H2 107.6 . .
C1 C2 Cl2 106.2(9) . .
C1 C2 H2 107.6 . .
C1 C2 C3 115.3(12) . .
C3 C2 Cl2 112.3(9) . .
C3 C2 H2 107.6 . .
C2 C3 H3A 108.4 . .
C2 C3 H3B 108.4 . .
H3A C3 H3B 107.5 . .
C4 C3 C2 115.4(11) . .
C4 C3 H3A 108.4 . .
C4 C3 H3B 108.4 . .
N1 C4 C3 111.1(9) . .
N1 C4 H4A 109.4 . .
N1 C4 H4B 109.4 . .
C3 C4 H4A 109.4 . .
C3 C4 H4B 109.4 . .
H4A C4 H4B 108.0 . .
Cl3 C5 H5A 109.6 . .
Cl3 C5 H5B 109.6 . .
H5A C5 H5B 108.1 . .
C6 C5 Cl3 110.3(12) . .
C6 C5 H5A 109.6 . .
C6 C5 H5B 109.6 . .
Cl4 C6 H6 105.3 . .
C5 C6 Cl4 106.7(10) . .
C5 C6 H6 105.3 . .
C5 C6 C7 118.9(13) . .
C7 C6 Cl4 114.1(10) . .
C7 C6 H6 105.3 . .
C6 C7 H7A 107.8 . .
C6 C7 H7B 107.8 . .
H7A C7 H7B 107.2 . .
C8 C7 C6 117.9(13) . .
C8 C7 H7A 107.8 . .
C8 C7 H7B 107.8 . .
N2 C8 H8A 109.4 . .
N2 C8 H8B 109.4 . .
C7 C8 N2 111.3(11) . .
C7 C8 H8A 109.4 . .
C7 C8 H8B 109.4 . .
H8A C8 H8B 108.0 . .

loop_
_geom_bond_atom_site_label_1
_geom_bond_atom_site_label_2
_geom_bond_distance
_geom_bond_site_symmetry_2
Pb1 Br1 2.9880(12) 1_545
Pb1 Br1 2.9880(12) 2_766
Pb1 Br2 2.9764(11) 2_756
Pb1 Br2 2.9764(11) .
Pb1 Br4 2.9635(15) 2_756
Pb1 Br4 2.9635(15) .
Pb2 Br1 2.9815(12) .
Pb2 Br1 2.9815(12) 2_866
Pb2 Br2 2.9817(12) 2_866
Pb2 Br2 2.9816(12) .
Pb2 Br3 2.9580(15) .
Pb2 Br3 2.9580(15) 2_866
Br1 Pb1 2.9880(12) 1_565
Cl1 C1 1.802(15) .
Cl2 C2 1.803(11) .
Cl3 C5 1.811(17) .
Cl4 C6 1.799(12) .
N1 H1A 0.9100 .
N1 H1B 0.9100 .
N1 H1C 0.9100 .
N1 C4 1.466(14) .
N2 H2A 0.9100 .
N2 H2B 0.9100 .
N2 H2C 0.9100 .
N2 C8 1.488(16) .
C1 H1D 0.9900 .
C1 H1E 0.9900 .
C1 C2 1.474(19) .
C2 H2 1.0000 .
C2 C3 1.488(18) .
C3 H3A 0.9900 .
C3 H3B 0.9900 .
C3 C4 1.484(17) .
C4 H4A 0.9900 .
C4 H4B 0.9900 .
C5 H5A 0.9900 .
C5 H5B 0.9900 .
C5 C6 1.45(2) .
C6 H6 1.0000 .
C6 C7 1.45(2) .
C7 H7A 0.9900 .
C7 H7B 0.9900 .
C7 C8 1.446(19) .
C8 H8A 0.9900 .
C8 H8B 0.9900 .

loop_
_geom_torsion_atom_site_label_1
_geom_torsion_atom_site_label_2
_geom_torsion_atom_site_label_3
_geom_torsion_atom_site_label_4
_geom_torsion
_geom_torsion_site_symmetry_1
_geom_torsion_site_symmetry_4
Br1 Pb1 Br2 Pb2 -155.61(7) 1_545 .
Br1 Pb1 Br2 Pb2 24.39(7) 2_766 .
Br1 Pb2 Br1 Pb1 80(100) 2_866 1_565
Br1 Pb2 Br2 Pb1 135.31(7) 2_866 .
Br1 Pb2 Br2 Pb1 -44.69(7) . .
Br2 Pb1 Br2 Pb2 100(34) 2_756 .
Br2 Pb2 Br1 Pb1 -23.16(7) 2_866 1_565
Br2 Pb2 Br1 Pb1 156.84(7) . 1_565
Br2 Pb2 Br2 Pb1 -133(63) 2_866 .
Br3 Pb2 Br1 Pb1 65.91(7) 2_866 1_565
Br3 Pb2 Br1 Pb1 -114.09(7) . 1_565
Br3 Pb2 Br2 Pb1 49.32(7) 2_866 .
Br3 Pb2 Br2 Pb1 -130.68(7) . .
Br4 Pb1 Br2 Pb2 115.26(7) 2_756 .
Br4 Pb1 Br2 Pb2 -64.74(7) . .
Cl1 C1 C2 Cl2 -165.5(8) . .
Cl1 C1 C2 C3 69.6(15) . .
Cl2 C2 C3 C4 68.4(14) . .
Cl3 C5 C6 Cl4 166.4(9) . .
Cl3 C5 C6 C7 -63(2) . .
Cl4 C6 C7 C8 -62.5(18) . .
C1 C2 C3 C4 -169.9(12) . .
C2 C3 C4 N1 169.8(10) . .
C5 C6 C7 C8 170.1(15) . .
C6 C7 C8 N2 -171.2(12) . .
